data_4310580
loop_
_publ_author_name
'Patrice M. T. Piggot'
'Lincoln A. Hall'
'Andrew J. P. White'
'David J. Williams'
'Laurence K. Thompson'

_publ_section_title
;
 Synthesis, Structure, and Magnetochemical Analysis of Selected First-Row
 Transition-Metal Anilino- and Anisolesquarate Compounds
;
_journal_name_full 'Inorganic Chemistry'
_journal_page_first 1167
_journal_page_last 1174
_journal_paper_doi 10.1021/ic035193g
_journal_volume 43
_journal_year 2004
_chemical_formula_sum 'C22 H26 Mn O14'
_chemical_formula_weight 569.37
_chemical_name_systematic
; 
 ? 
;
_space_group_IT_number 14
_symmetry_cell_setting monoclinic
_symmetry_space_group_name_Hall '-P 2ybc'
_symmetry_space_group_name_H-M 'P 1 21/c 1'
_atom_sites_solution_hydrogens geom
_atom_sites_solution_primary direct
_atom_sites_solution_secondary difmap
_audit_creation_method SHELXL
_cell_angle_alpha 90.00
_cell_angle_beta 91.651(5)
_cell_angle_gamma 90.00
_cell_formula_units_Z 2
_cell_length_a 6.7380(4)
_cell_length_b 8.4952(6)
_cell_length_c 21.7946(14)
_cell_measurement_temperature 150(2)
_cell_volume 1247.02(14)
_computing_molecular_graphics 'Siemens SHELXTL'
_computing_publication_material 'Siemens SHELXTL'
_computing_structure_refinement 'SHELXL-93 (Sheldrick, 1993)'
_computing_structure_solution 'SHELXS-86 (Sheldrick, 1990)'
_diffrn_ambient_temperature 150(2)
_diffrn_measurement_device 'Nonius Kappa CCD'
_diffrn_measurement_method '\w scans'
_diffrn_radiation_monochromator graphite
_diffrn_radiation_source 'fine-focus sealed tube'
_diffrn_radiation_type MoK\a
_diffrn_radiation_wavelength 0.71073
_diffrn_reflns_av_R_equivalents 0.0000
_diffrn_reflns_av_sigmaI/netI 0.0872
_diffrn_reflns_limit_h_max 8
_diffrn_reflns_limit_h_min 0
_diffrn_reflns_limit_k_max 10
_diffrn_reflns_limit_k_min 0
_diffrn_reflns_limit_l_max 25
_diffrn_reflns_limit_l_min -25
_diffrn_reflns_number 2174
_diffrn_reflns_theta_max 25.06
_diffrn_reflns_theta_min 2.57
_exptl_absorpt_coefficient_mu 0.601
_exptl_absorpt_correction_T_max 0.9822
_exptl_absorpt_correction_T_min 0.8893
_exptl_absorpt_correction_type empirical
_exptl_crystal_colour Colourless
_exptl_crystal_density_diffrn 1.516
_exptl_crystal_description needles
_exptl_crystal_F_000 590
_exptl_crystal_size_max 0.20
_exptl_crystal_size_mid 0.05
_exptl_crystal_size_min 0.03
_refine_diff_density_max 0.400
_refine_diff_density_min -0.273
_refine_diff_density_rms 0.058
_refine_ls_extinction_coef 0.0102(37)
_refine_ls_extinction_expression Fc^*^=kFc[1+0.001xFc^2^\l^3^/sin(2\q)]^-1/4^
_refine_ls_extinction_method SHELXL
_refine_ls_goodness_of_fit_all 1.191
_refine_ls_goodness_of_fit_obs 1.277
_refine_ls_matrix_type full
_refine_ls_number_parameters 194
_refine_ls_number_reflns 1990
_refine_ls_number_restraints 6
_refine_ls_restrained_S_all 1.250
_refine_ls_restrained_S_obs 1.274
_refine_ls_R_factor_all 0.0848
_refine_ls_R_factor_obs 0.0579
_refine_ls_shift/esd_max 0.000
_refine_ls_shift/esd_mean 0.000
_refine_ls_structure_factor_coef Fsqd
_refine_ls_weighting_details 'w=1/[\s^2^(Fo^2^)+(0.0000P)^2^+1.0982P] where P=(Fo^2^+2Fc^2^)/3'
_refine_ls_weighting_scheme calc
_refine_ls_wR_factor_all 0.1543
_refine_ls_wR_factor_obs 0.1330
_reflns_number_observed 1595
_reflns_number_total 2174
_reflns_observed_criterion >2sigma(I)
_cod_data_source_file ic035193gsi20031015_051854_6.cif
_cod_data_source_block Compound_6
_cod_depositor_comments
;
The following automatic conversions were performed:
'_symmetry_cell_setting' value 'Monoclinic' changed to 'monoclinic'
according to '/home/saulius/struct/CIF-dictionaries/cif_core.dic'
dictionary named 'cif_core.dic' version 2.4.1 from
2010-06-29.

'_exptl_absorpt_correction_type' value 'Empirical' changed to
'empirical' according to
'/home/saulius/struct/CIF-dictionaries/cif_core.dic' dictionary named
'cif_core.dic' version 2.4.1 from 2010-06-29.

Automatic conversion script
Id: cif_fix_enum 1527 2010-12-29 10:47:43Z saulius 

The following automatic conversions were performed:

'_refine_ls_weighting_scheme' value 'calc
w=1/[\s^2^(Fo^2^)+(0.0000P)^2^+1.0982P] where P=(Fo^2^+2Fc^2^)/3' was
changed to 'calc'. New tag '_refine_ls_weighting_details' was
created. The value of the new tag was set to
'w=1/[\s^2^(Fo^2^)+(0.0000P)^2^+1.0982P] where P=(Fo^2^+2Fc^2^)/3'.

Automatic conversion script
Id: cif_fix_values 3143 2015-03-26 13:38:13Z robertas 
;
_cod_original_formula_sum 'C22 H26 O14 Mn'
_cod_database_code 4310580

loop_
_symmetry_equiv_pos_as_xyz
'x, y, z'
'-x, y+1/2, -z+1/2'
'-x, -y, -z'
'x, -y-1/2, z-1/2'

loop_
_atom_site_aniso_label
_atom_site_aniso_U_11
_atom_site_aniso_U_22
_atom_site_aniso_U_33
_atom_site_aniso_U_23
_atom_site_aniso_U_13
_atom_site_aniso_U_12
C1 0.027(2) 0.033(2) 0.040(2) 0.001(2) 0.001(2) -0.001(2)
O1 0.036(2) 0.027(2) 0.066(2) 0.0030(12) 0.0099(13) 0.0020(11)
O2 0.0314(14) 0.034(2) 0.050(2) -0.0012(12) 0.0112(11) 0.0004(12)
C2 0.030(2) 0.031(2) 0.041(2) 0.000(2) 0.0028(15) 0.006(2)
O3 0.031(2) 0.031(2) 0.063(2) 0.0002(12) 0.0081(13) -0.0013(11)
C3 0.029(2) 0.029(2) 0.040(2) 0.000(2) 0.003(2) -0.004(2)
C4 0.027(2) 0.031(2) 0.042(2) 0.002(2) 0.0016(14) 0.000(2)
C5 0.028(2) 0.033(2) 0.041(2) -0.001(2) 0.0022(14) -0.003(2)
C6 0.032(2) 0.031(2) 0.052(2) 0.004(2) 0.002(2) 0.002(2)
C7 0.034(2) 0.038(2) 0.049(2) 0.007(2) 0.007(2) -0.005(2)
C8 0.027(2) 0.045(3) 0.044(2) 0.001(2) 0.005(2) 0.001(2)
C9 0.032(2) 0.037(2) 0.051(2) -0.003(2) 0.003(2) 0.001(2)
C10 0.032(2) 0.031(2) 0.048(2) -0.001(2) 0.006(2) 0.000(2)
O11 0.0288(15) 0.050(2) 0.058(2) 0.0016(13) 0.0151(13) -0.0015(12)
C12 0.032(2) 0.065(3) 0.057(3) 0.012(2) 0.013(2) -0.002(2)
Mn 0.0284(5) 0.0272(5) 0.0525(5) 0.0008(4) 0.0068(3) 0.0012(4)
O21 0.036(2) 0.028(2) 0.059(2) 0.0009(14) 0.0157(13) -0.0003(14)
O22 0.0324(15) 0.031(2) 0.065(2) -0.0020(14) 0.0025(12) -0.0010(15)
O23 0.035(2) 0.034(2) 0.078(2) -0.002(2) 0.0196(13) 0.0021(15)

loop_
_atom_site_label
_atom_site_type_symbol
_atom_site_fract_x
_atom_site_fract_y
_atom_site_fract_z
_atom_site_U_iso_or_equiv
_atom_site_thermal_displace_type
_atom_site_occupancy
_atom_site_calc_flag
_atom_site_refinement_flags
_atom_site_disorder_group
C1 C 0.0294(5) -0.1163(5) 0.4120(2) 0.0332(9) Uani 1 d . .
O1 O 0.0273(4) -0.2620(3) 0.41722(13) 0.0431(7) Uani 1 d . .
O2 O -0.2678(4) 0.0109(3) 0.45933(11) 0.0383(6) Uani 1 d . .
C2 C -0.1113(5) 0.0078(4) 0.4315(2) 0.0341(8) Uani 1 d . .
O3 O 0.0213(4) 0.2728(3) 0.40033(12) 0.0415(7) Uani 1 d . .
C3 C 0.0248(5) 0.1269(5) 0.4047(2) 0.0326(9) Uani 1 d . .
C4 C 0.1563(5) 0.0021(4) 0.3874(2) 0.0337(8) Uani 1 d . .
C5 C 0.3435(5) -0.0070(5) 0.3566(2) 0.0342(8) Uani 1 d . .
C6 C 0.4355(5) 0.1279(5) 0.3326(2) 0.0382(9) Uani 1 d . .
H6A H 0.3756(5) 0.2282(5) 0.3376(2) 0.046 Uiso 1 calc R .
C7 C 0.6119(6) 0.1162(5) 0.3018(2) 0.0403(10) Uani 1 d . .
H7A H 0.6735(6) 0.2081(5) 0.2864(2) 0.048 Uiso 1 calc R .
C8 C 0.6985(5) -0.0301(5) 0.2935(2) 0.0384(10) Uani 1 d . .
C9 C 0.6099(6) -0.1638(5) 0.3181(2) 0.0399(10) Uani 1 d . .
H9A H 0.6709(6) -0.2637(5) 0.3133(2) 0.048 Uiso 1 calc R .
C10 C 0.4370(5) -0.1527(5) 0.3488(2) 0.0368(9) Uani 1 d . .
H10A H 0.3790(5) -0.2451(5) 0.3651(2) 0.044 Uiso 1 calc R .
O11 O 0.8695(4) -0.0571(4) 0.26301(13) 0.0453(7) Uani 1 d . .
C12 C 0.9652(6) 0.0748(6) 0.2355(2) 0.0511(11) Uani 1 d . .
H12A H 1.0853(6) 0.0391(6) 0.2153(2) 0.077 Uiso 1 calc R .
H12B H 1.0013(6) 0.1521(6) 0.2672(2) 0.077 Uiso 1 calc R .
H12C H 0.8745(6) 0.1234(6) 0.2050(2) 0.077 Uiso 1 calc R .
Mn Mn 0.5000 0.5000 0.5000 0.0359(3) Uani 1 d S .
O21 O 0.4880(5) 0.2453(3) 0.49744(13) 0.0411(7) Uani 1 d D .
H21A H 0.4042(58) 0.1785(49) 0.5156(20) 0.078(17) Uiso 1 d D .
H21B H 0.5951(51) 0.1931(64) 0.4844(25) 0.102(21) Uiso 1 d D .
O22 O 0.2988(4) 0.5032(4) 0.42045(14) 0.0429(7) Uani 1 d D .
H22A H 0.2237(69) 0.4184(40) 0.4112(25) 0.097(21) Uiso 1 d D .
H22B H 0.2167(71) 0.5867(44) 0.4211(28) 0.110(23) Uiso 1 d D .
O23 O 0.7529(4) 0.5002(4) 0.43889(15) 0.0484(7) Uani 1 d D .
H23A H 0.8296(61) 0.4196(39) 0.4270(21) 0.074(16) Uiso 1 d D .
H23B H 0.8396(77) 0.5795(53) 0.4342(31) 0.127(26) Uiso 1 d D .

loop_
_atom_type_symbol
_atom_type_description
_atom_type_scat_dispersion_real
_atom_type_scat_dispersion_imag
_atom_type_scat_source
C C 0.0033 0.0016 'International Tables Vol C Tables 4.2.6.8 and 6.1.1.4'
H H 0.0000 0.0000 'International Tables Vol C Tables 4.2.6.8 and 6.1.1.4'
O O 0.0106 0.0060 'International Tables Vol C Tables 4.2.6.8 and 6.1.1.4'
Mn Mn 0.3368 0.7283 'International Tables Vol C Tables 4.2.6.8 and 6.1.1.4'

loop_
_geom_angle_atom_site_label_1
_geom_angle_atom_site_label_2
_geom_angle_atom_site_label_3
_geom_angle
_geom_angle_site_symmetry_1
_geom_angle_site_symmetry_3
_geom_angle_publ_flag
O1 C1 C4 137.8(4) . . ?
O1 C1 C2 132.1(3) . . ?
C4 C1 C2 90.1(3) . . ?
O2 C2 C1 135.8(4) . . ?
O2 C2 C3 136.1(4) . . ?
C1 C2 C3 88.0(3) . . ?
O3 C3 C4 136.5(3) . . ?
O3 C3 C2 133.9(3) . . ?
C4 C3 C2 89.6(3) . . ?
C1 C4 C3 92.3(3) . . ?
C1 C4 C5 132.3(4) . . ?
C3 C4 C5 135.4(4) . . ?
C10 C5 C6 117.9(3) . . ?
C10 C5 C4 120.3(3) . . ?
C6 C5 C4 121.8(4) . . ?
C7 C6 C5 120.9(4) . . ?
C6 C7 C8 119.8(4) . . ?
O11 C8 C7 125.3(4) . . ?
O11 C8 C9 115.2(3) . . ?
C7 C8 C9 119.5(4) . . ?
C10 C9 C8 120.8(4) . . ?
C9 C10 C5 121.0(4) . . ?
C8 O11 C12 117.9(3) . . ?
O21 Mn O21 180.0 3_666 . ?
O21 Mn O22 91.72(11) 3_666 . ?
O21 Mn O22 88.28(11) . . ?
O21 Mn O22 88.28(11) 3_666 3_666 ?
O21 Mn O22 91.72(11) . 3_666 ?
O22 Mn O22 180.0 . 3_666 ?
O21 Mn O23 89.19(11) 3_666 . ?
O21 Mn O23 90.81(11) . . ?
O22 Mn O23 89.62(11) . . ?
O22 Mn O23 90.38(11) 3_666 . ?
O21 Mn O23 90.81(11) 3_666 3_666 ?
O21 Mn O23 89.19(11) . 3_666 ?
O22 Mn O23 90.38(11) . 3_666 ?
O22 Mn O23 89.62(11) 3_666 3_666 ?
O23 Mn O23 180.0 . 3_666 ?

loop_
_geom_bond_atom_site_label_1
_geom_bond_atom_site_label_2
_geom_bond_distance
_geom_bond_site_symmetry_2
_geom_bond_publ_flag
C1 O1 1.243(5) . ?
C1 C4 1.434(5) . ?
C1 C2 1.488(5) . ?
O2 C2 1.232(4) . ?
C2 C3 1.496(5) . ?
O3 C3 1.242(5) . ?
C3 C4 1.439(5) . ?
C4 C5 1.447(5) . ?
C5 C10 1.402(5) . ?
C5 C6 1.411(5) . ?
C6 C7 1.385(5) . ?
C7 C8 1.387(5) . ?
C8 O11 1.366(5) . ?
C8 C9 1.397(5) . ?
C9 C10 1.364(5) . ?
O11 C12 1.433(5) . ?
Mn O21 2.166(3) 3_666 ?
Mn O21 2.166(3) . ?
Mn O22 2.170(3) . ?
Mn O22 2.170(3) 3_666 ?
Mn O23 2.193(3) . ?
Mn O23 2.193(3) 3_666 ?
